data_2230968
loop_
_publ_author_name
'Sun, Dong-Qing'
'Yang, Jing-Kui'

_publ_section_title
;
 (15-Crown-5-\k^5^<i>O</i>)[<i>S</i>-(<i>E</i>)-1,2-dichlorovinyl
 thiosulfato-\k<i>O</i>]sodium
;
_journal_coeditor_code ZS2116
_journal_issue 7
_journal_name_full 'Acta Crystallographica Section E'
_journal_page_first m934
_journal_paper_doi 10.1107/S1600536811022252
_journal_volume 67
_journal_year 2011
_chemical_formula_iupac '[Na (C2 H Cl2 O3 S2) (C10 H20 O5)]'
_chemical_formula_moiety 'C12 H21 Cl2 Na O8 S2'
_chemical_formula_sum 'C12 H21 Cl2 Na O8 S2'
_chemical_formula_weight 451.30
_chemical_name_common
;
(15-Crown-5)[<i>S</i>-(<i>E</i>)-1,2-dichlorovinyl thiosulfato-
\k<i>O</i>]sodium
;
_chemical_name_systematic
;
[<i>S</i>-(<i>E</i>)-1,2-dichlorovinyl thiosulfato-
\k<i>O</i>](1,4,7,10,13-pentaoxacyclopentadecane)sodium
;
_space_group_IT_number 2
_symmetry_cell_setting triclinic
_symmetry_space_group_name_Hall '-P 1'
_symmetry_space_group_name_H-M 'P -1'
_atom_sites_solution_hydrogens geom
_atom_sites_solution_primary direct
_atom_sites_solution_secondary difmap
_audit_creation_method SHELXL-97
_cell_angle_alpha 110.854(19)
_cell_angle_beta 99.53(2)
_cell_angle_gamma 100.76(2)
_cell_formula_units_Z 4
_cell_length_a 8.4455(18)
_cell_length_b 15.787(4)
_cell_length_c 16.778(4)
_cell_measurement_reflns_used 38
_cell_measurement_temperature 295(2)
_cell_measurement_theta_max 12.53
_cell_measurement_theta_min 7.15
_cell_volume 1987.0(9)
_computing_cell_refinement 'XSCANS (Bruker, 1997)'
_computing_data_collection 'XSCANS (Bruker, 1997)'
_computing_data_reduction 'XSCANS (Bruker, 1997)'
_computing_molecular_graphics 'SHELXTL (Sheldrick, 2008)'
_computing_publication_material 'SHELXTL (Sheldrick, 2008)'
_computing_structure_refinement 'SHELXL97 (Sheldrick, 2008)'
_computing_structure_solution 'SHELXS97 (Sheldrick, 2008)'
_diffrn_ambient_temperature 295(2)
_diffrn_measured_fraction_theta_full 0.984
_diffrn_measured_fraction_theta_max 0.984
_diffrn_measurement_device_type 'Bruker P4 four-circle'
_diffrn_measurement_method \w
_diffrn_radiation_monochromator graphite
_diffrn_radiation_source 'fine-focus sealed tube'
_diffrn_radiation_type MoK\a
_diffrn_radiation_wavelength 0.71073
_diffrn_reflns_av_R_equivalents 0.0273
_diffrn_reflns_av_sigmaI/netI 0.0416
_diffrn_reflns_limit_h_max 1
_diffrn_reflns_limit_h_min -10
_diffrn_reflns_limit_k_max 17
_diffrn_reflns_limit_k_min -17
_diffrn_reflns_limit_l_max 19
_diffrn_reflns_limit_l_min -19
_diffrn_reflns_number 8439
_diffrn_reflns_theta_full 25.05
_diffrn_reflns_theta_max 25.05
_diffrn_reflns_theta_min 2.32
_diffrn_standards_decay_% 0
_diffrn_standards_interval_count 97
_diffrn_standards_number 3
_exptl_absorpt_coefficient_mu 0.593
_exptl_absorpt_correction_T_max 0.5057
_exptl_absorpt_correction_T_min 0.4649
_exptl_absorpt_correction_type empirical
_exptl_absorpt_process_details '(North <i>et al.</i>, 1968)'
_exptl_crystal_colour colorless
_exptl_crystal_density_diffrn 1.509
_exptl_crystal_density_method 'not measured'
_exptl_crystal_description prism
_exptl_crystal_F_000 936
_exptl_crystal_size_max 0.50
_exptl_crystal_size_mid 0.40
_exptl_crystal_size_min 0.30
_refine_diff_density_max 0.619
_refine_diff_density_min -0.464
_refine_ls_extinction_method none
_refine_ls_goodness_of_fit_ref 1.070
_refine_ls_hydrogen_treatment constr
_refine_ls_matrix_type full
_refine_ls_number_parameters 587
_refine_ls_number_reflns 6904
_refine_ls_number_restraints 52
_refine_ls_restrained_S_all 1.099
_refine_ls_R_factor_all 0.0810
_refine_ls_R_factor_gt 0.0590
_refine_ls_shift/su_max 0.000
_refine_ls_shift/su_mean 0.000
_refine_ls_structure_factor_coef Fsqd
_refine_ls_weighting_details 'calc w=1/[\s^2^(Fo^2^)+(0.0010P)^2^+2.50P] where P=(Fo^2^+2Fc^2^)/3'
_refine_ls_weighting_scheme calc
_refine_ls_wR_factor_gt 0.1104
_refine_ls_wR_factor_ref 0.1195
_reflns_number_gt 5027
_reflns_number_total 6904
_reflns_threshold_expression I>2\s(I)
_cod_data_source_file zs2116.cif
_cod_data_source_block I
_cod_database_code 2230968
_cod_database_fobs_code 2230968

loop_
_symmetry_equiv_pos_as_xyz
'x, y, z'
'-x, -y, -z'

loop_
_atom_site_type_symbol
_atom_site_label
_atom_site_fract_x
_atom_site_fract_y
_atom_site_fract_z
_atom_site_U_iso_or_equiv
_atom_site_adp_type
_atom_site_calc_flag
_atom_site_refinement_flags
_atom_site_occupancy
_atom_site_symmetry_multiplicity
_atom_site_disorder_assembly
_atom_site_disorder_group
Na Na1 0.14966(18) 0.28710(10) 0.45817(10) 0.0609(4) Uani d . 1 1 . .
Na Na2 0.5805(2) 0.29126(11) 0.97277(11) 0.0736(4) Uani d D 1 1 . .
S S1 -0.10492(14) 0.25340(8) 0.18327(7) 0.0712(3) Uani d . 1 1 . .
S S2 0.09233(13) 0.34225(7) 0.29733(7) 0.0640(3) Uani d . 1 1 . .
S S3 0.33363(13) 0.23429(8) 0.67908(7) 0.0670(3) Uani d . 1 1 A .
S S4 0.23814(13) 0.21257(8) 0.78255(7) 0.0672(3) Uani d . 1 1 . .
Cl Cl1 0.0369(2) 0.06689(10) 0.14297(12) 0.1146(5) Uani d . 1 1 . .
Cl Cl2 -0.33675(17) 0.16304(11) 0.26409(9) 0.1013(4) Uani d . 1 1 . .
Cl Cl3 0.69742(18) 0.36967(9) 0.78535(11) 0.1159(5) Uani d . 1 1 . .
Cl Cl4 0.5072(2) 0.07699(10) 0.63686(15) 0.1431(7) Uani d . 1 1 A .
O O1 0.0689(4) 0.1173(2) 0.4015(2) 0.0860(9) Uani d . 1 1 . .
O O2 -0.0849(4) 0.2292(2) 0.5087(2) 0.0854(9) Uani d . 1 1 . .
O O3 0.1483(3) 0.3996(2) 0.6056(2) 0.0766(8) Uani d . 1 1 . .
O O4 0.4074(3) 0.41335(19) 0.53040(18) 0.0685(7) Uani d . 1 1 . .
O O5 0.3958(4) 0.2259(2) 0.4629(2) 0.0786(8) Uani d . 1 1 . .
O O11 0.1432(4) 0.4189(2) 0.2724(2) 0.0852(9) Uani d . 1 1 . .
O O12 0.2101(4) 0.2893(2) 0.3038(2) 0.0847(9) Uani d . 1 1 . .
O O13 0.0179(4) 0.3630(2) 0.37160(19) 0.0840(9) Uani d . 1 1 . .
O O14 0.2177(6) 0.1163(3) 0.7663(3) 0.1230(14) Uani d . 1 1 A .
O O15 0.3597(4) 0.2733(3) 0.8616(2) 0.0997(11) Uani d . 1 1 A .
O O16 0.0893(4) 0.2409(3) 0.7701(2) 0.1097(13) Uani d . 1 1 A .
C C1 -0.0696(8) 0.0775(4) 0.4247(4) 0.123(2) Uani d D 1 1 . .
H H1A -0.0516 0.0220 0.4332 0.147 Uiso calc R 1 1 . .
H H1B -0.1663 0.0569 0.3756 0.147 Uiso calc R 1 1 . .
C C2 -0.1070(8) 0.1365(4) 0.5015(5) 0.126(2) Uani d D 1 1 . .
H H2A -0.2216 0.1112 0.5003 0.151 Uiso calc R 1 1 . .
H H2B -0.0360 0.1363 0.5531 0.151 Uiso calc R 1 1 . .
C C3 -0.0934(6) 0.2894(4) 0.5921(3) 0.0826(14) Uani d . 1 1 . .
H H3A -0.0304 0.2759 0.6379 0.099 Uiso calc R 1 1 . .
H H3B -0.2082 0.2803 0.5960 0.099 Uiso calc R 1 1 . .
C C4 -0.0214(5) 0.3892(3) 0.6038(3) 0.0817(13) Uani d . 1 1 . .
H H4A -0.0780 0.4013 0.5554 0.098 Uiso calc R 1 1 . .
H H4B -0.0341 0.4331 0.6585 0.098 Uiso calc R 1 1 . .
C C5 0.2332(6) 0.4879(3) 0.6108(3) 0.0809(13) Uani d . 1 1 . .
H H5A 0.2289 0.5378 0.6641 0.097 Uiso calc R 1 1 . .
H H5B 0.1839 0.4991 0.5603 0.097 Uiso calc R 1 1 . .
C C6 0.4105(5) 0.4838(3) 0.6120(3) 0.0757(12) Uani d . 1 1 . .
H H6A 0.4787 0.5441 0.6194 0.091 Uiso calc R 1 1 . .
H H6B 0.4567 0.4683 0.6603 0.091 Uiso calc R 1 1 . .
C C7 0.5549(5) 0.3840(3) 0.5322(3) 0.0743(12) Uani d . 1 1 . .
H H7A 0.5894 0.3757 0.5864 0.089 Uiso calc R 1 1 . .
H H7B 0.6434 0.4310 0.5294 0.089 Uiso calc R 1 1 . .
C C8 0.5207(5) 0.2915(3) 0.4533(3) 0.0769(12) Uani d . 1 1 . .
H H8A 0.4837 0.2992 0.3990 0.092 Uiso calc R 1 1 . .
H H8B 0.6211 0.2701 0.4515 0.092 Uiso calc R 1 1 . .
C C9 0.3475(7) 0.1367(3) 0.3907(4) 0.0943(16) Uani d . 1 1 . .
H H9A 0.4395 0.1080 0.3884 0.113 Uiso calc R 1 1 . .
H H9B 0.3149 0.1438 0.3357 0.113 Uiso calc R 1 1 . .
C C10 0.2015(7) 0.0758(3) 0.4046(4) 0.0973(16) Uani d . 1 1 . .
H H10A 0.1694 0.0127 0.3588 0.117 Uiso calc R 1 1 . .
H H10B 0.2321 0.0718 0.4612 0.117 Uiso calc R 1 1 . .
O O6 0.4038(7) 0.3119(5) 1.0723(4) 0.0780(16) Uani d PD 0.55 1 A 1
O O7 0.4955(9) 0.1478(4) 0.9969(5) 0.085(2) Uani d PD 0.55 1 A 1
O O8 0.7302(8) 0.1748(6) 0.9068(6) 0.094(3) Uani d PD 0.55 1 A 1
O O9 0.8806(8) 0.3433(5) 1.0235(5) 0.100(2) Uani d PD 0.55 1 A 1
O O10 0.6642(9) 0.4528(5) 1.0732(5) 0.111(2) Uani d PD 0.55 1 A 1
C C11 0.3517(17) 0.2311(6) 1.0891(9) 0.092(3) Uani d PD 0.55 1 A 1
H H11A 0.2451 0.2301 1.1038 0.110 Uiso calc PR 0.55 1 A 1
H H11B 0.4315 0.2349 1.1398 0.110 Uiso calc PR 0.55 1 A 1
C C12 0.3349(14) 0.1412(9) 1.0124(9) 0.083(4) Uani d PD 0.55 1 A 1
H H12A 0.2998 0.0873 1.0265 0.099 Uiso calc PR 0.55 1 A 1
H H12B 0.2542 0.1351 0.9609 0.099 Uiso calc PR 0.55 1 A 1
C C13 0.5037(15) 0.0754(7) 0.9207(8) 0.102(4) Uani d PD 0.55 1 A 1
H H13A 0.4324 0.0765 0.8696 0.123 Uiso calc PR 0.55 1 A 1
H H13B 0.4623 0.0153 0.9237 0.123 Uiso calc PR 0.55 1 A 1
C C14 0.6777(19) 0.0846(9) 0.9097(12) 0.096(6) Uani d PD 0.55 1 A 1
H H14A 0.7502 0.0807 0.9588 0.116 Uiso calc PR 0.55 1 A 1
H H14B 0.6798 0.0351 0.8556 0.116 Uiso calc PR 0.55 1 A 1
C C15 0.9060(10) 0.1998(9) 0.9349(11) 0.090(4) Uani d PD 0.55 1 A 1
H H15A 0.9522 0.1652 0.8882 0.107 Uiso calc PR 0.55 1 A 1
H H15B 0.9413 0.1860 0.9859 0.107 Uiso calc PR 0.55 1 A 1
C C16 0.9630(12) 0.3044(8) 0.9581(8) 0.085(4) Uani d PD 0.55 1 A 1
H H16A 1.0829 0.3278 0.9809 0.102 Uiso calc PR 0.55 1 A 1
H H16B 0.9300 0.3187 0.9071 0.102 Uiso calc PR 0.55 1 A 1
C C17 0.933(2) 0.4411(7) 1.0672(11) 0.108(5) Uani d PD 0.55 1 A 1
H H17A 0.9393 0.4671 1.0230 0.129 Uiso calc PR 0.55 1 A 1
H H17B 1.0449 0.4577 1.1036 0.129 Uiso calc PR 0.55 1 A 1
C C18 0.8304(10) 0.4900(9) 1.1248(8) 0.099(7) Uani d PD 0.55 1 A 1
H H18A 0.8416 0.4775 1.1778 0.118 Uiso calc PR 0.55 1 A 1
H H18B 0.8658 0.5575 1.1418 0.118 Uiso calc PR 0.55 1 A 1
C C19 0.5348(15) 0.4655(10) 1.1164(10) 0.125(5) Uani d PD 0.55 1 A 1
H H19A 0.4417 0.4680 1.0757 0.150 Uiso calc PR 0.55 1 A 1
H H19B 0.5737 0.5265 1.1655 0.150 Uiso calc PR 0.55 1 A 1
C C20 0.470(2) 0.3941(8) 1.1513(8) 0.099(6) Uani d PD 0.55 1 A 1
H H20A 0.5585 0.3869 1.1911 0.118 Uiso calc PR 0.55 1 A 1
H H20B 0.3842 0.4106 1.1812 0.118 Uiso calc PR 0.55 1 A 1
O O6' 0.3803(12) 0.2310(8) 1.0416(6) 0.112(4) Uani d PD 0.45 1 A 2
O O7' 0.5950(12) 0.1367(6) 0.9737(7) 0.108(3) Uani d PD 0.45 1 A 2
O O8' 0.8220(11) 0.2517(6) 0.9298(6) 0.098(2) Uani d PD 0.45 1 A 2
O O9' 0.8282(9) 0.4264(6) 1.0408(6) 0.096(3) Uani d PD 0.45 1 A 2
O O10' 0.5751(15) 0.4058(6) 1.1183(6) 0.130(4) Uani d PD 0.45 1 A 2
C C11' 0.382(3) 0.1423(11) 1.0431(11) 0.106(8) Uani d PD 0.45 1 A 2
H H11C 0.2735 0.1097 1.0441 0.127 Uiso calc PR 0.45 1 A 2
H H11D 0.4639 0.1491 1.0945 0.127 Uiso calc PR 0.45 1 A 2
C C12' 0.4276(15) 0.0896(13) 0.9594(11) 0.107(6) Uani d PD 0.45 1 A 2
H H12C 0.4160 0.0242 0.9501 0.128 Uiso calc PR 0.45 1 A 2
H H12D 0.3580 0.0924 0.9088 0.128 Uiso calc PR 0.45 1 A 2
C C13' 0.643(2) 0.0950(14) 0.8934(13) 0.127(11) Uani d PD 0.45 1 A 2
H H13C 0.5706 0.0979 0.8436 0.153 Uiso calc PR 0.45 1 A 2
H H13D 0.6438 0.0302 0.8808 0.153 Uiso calc PR 0.45 1 A 2
C C14' 0.819(2) 0.1582(8) 0.9158(15) 0.111(8) Uani d PD 0.45 1 A 2
H H14C 0.8849 0.1573 0.9685 0.134 Uiso calc PR 0.45 1 A 2
H H14D 0.8704 0.1330 0.8681 0.134 Uiso calc PR 0.45 1 A 2
C C15' 0.964(2) 0.3298(13) 0.9621(12) 0.182(14) Uani d PD 0.45 1 A 2
H H15C 0.9604 0.3603 0.9211 0.218 Uiso calc PR 0.45 1 A 2
H H15D 1.0624 0.3067 0.9631 0.218 Uiso calc PR 0.45 1 A 2
C C16' 0.9809(15) 0.4026(12) 1.0529(12) 0.099(6) Uani d PD 0.45 1 A 2
H H16C 0.9921 0.3764 1.0971 0.118 Uiso calc PR 0.45 1 A 2
H H16D 1.0751 0.4565 1.0693 0.118 Uiso calc PR 0.45 1 A 2
C C17' 0.812(3) 0.4761(18) 1.1276(9) 0.175(16) Uani d PD 0.45 1 A 2
H H17C 0.9005 0.5344 1.1553 0.210 Uiso calc PR 0.45 1 A 2
H H17D 0.8299 0.4387 1.1617 0.210 Uiso calc PR 0.45 1 A 2
C C18' 0.648(2) 0.4992(8) 1.1327(12) 0.125(6) Uani d PD 0.45 1 A 2
H H18C 0.6494 0.5447 1.1899 0.150 Uiso calc PR 0.45 1 A 2
H H18D 0.6026 0.5171 1.0860 0.150 Uiso calc PR 0.45 1 A 2
C C19' 0.4106(17) 0.3922(12) 1.1280(14) 0.095(6) Uani d PD 0.45 1 A 2
H H19C 0.3372 0.3996 1.0814 0.114 Uiso calc PR 0.45 1 A 2
H H19D 0.4062 0.4367 1.1845 0.114 Uiso calc PR 0.45 1 A 2
C C20' 0.362(2) 0.2922(10) 1.1220(9) 0.105(5) Uani d PD 0.45 1 A 2
H H20C 0.4322 0.2866 1.1708 0.126 Uiso calc PR 0.45 1 A 2
H H20D 0.2470 0.2759 1.1252 0.126 Uiso calc PR 0.45 1 A 2
C C21 -0.1712(5) 0.1594(3) 0.2119(3) 0.0723(11) Uani d . 1 1 . .
C C22 -0.1165(6) 0.0862(3) 0.1972(3) 0.0857(14) Uani d . 1 1 . .
H H22A -0.1623 0.0414 0.2169 0.103 Uiso calc R 1 1 . .
C C23 0.5175(6) 0.2014(4) 0.6936(3) 0.0930(15) Uani d D 1 1 . .
C C24 0.6631(7) 0.2484(4) 0.7327(3) 0.1042(18) Uani d D 1 1 A .
H H24A 0.7502 0.2201 0.7339 0.125 Uiso calc R 1 1 . .

loop_
_atom_site_aniso_label
_atom_site_aniso_U_11
_atom_site_aniso_U_22
_atom_site_aniso_U_33
_atom_site_aniso_U_12
_atom_site_aniso_U_13
_atom_site_aniso_U_23
Na1 0.0573(9) 0.0594(9) 0.0700(10) 0.0169(7) 0.0187(7) 0.0285(8)
Na2 0.0671(10) 0.0654(10) 0.0815(11) 0.0129(8) 0.0205(9) 0.0231(9)
S1 0.0762(7) 0.0715(7) 0.0614(6) 0.0100(6) 0.0057(5) 0.0314(5)
S2 0.0701(6) 0.0523(6) 0.0648(6) 0.0154(5) 0.0086(5) 0.0220(5)
S3 0.0574(6) 0.0833(7) 0.0655(6) 0.0198(5) 0.0175(5) 0.0343(6)
S4 0.0627(6) 0.0799(7) 0.0688(7) 0.0219(6) 0.0221(5) 0.0372(6)
Cl1 0.1166(11) 0.0807(9) 0.1507(14) 0.0348(8) 0.0682(10) 0.0316(9)
Cl2 0.0950(9) 0.1228(11) 0.0983(10) 0.0292(8) 0.0479(8) 0.0474(9)
Cl3 0.0907(9) 0.0727(8) 0.1356(13) 0.0064(7) 0.0031(9) 0.0048(8)
Cl4 0.1041(11) 0.0637(8) 0.223(2) 0.0245(8) 0.0387(12) 0.0141(10)
O1 0.093(2) 0.0693(19) 0.108(3) 0.0224(18) 0.038(2) 0.0427(18)
O2 0.082(2) 0.083(2) 0.105(3) 0.0229(17) 0.0408(19) 0.046(2)
O3 0.0617(18) 0.087(2) 0.087(2) 0.0267(16) 0.0211(15) 0.0370(17)
O4 0.0539(16) 0.0707(18) 0.0757(19) 0.0153(14) 0.0110(14) 0.0261(15)
O5 0.078(2) 0.079(2) 0.085(2) 0.0280(17) 0.0244(17) 0.0351(18)
O11 0.106(2) 0.0587(17) 0.085(2) 0.0095(16) 0.0151(18) 0.0311(16)
O12 0.0725(19) 0.078(2) 0.095(2) 0.0273(16) 0.0029(17) 0.0288(17)
O13 0.101(2) 0.088(2) 0.0633(19) 0.0288(18) 0.0237(17) 0.0277(16)
O14 0.179(4) 0.087(3) 0.129(3) 0.031(3) 0.066(3) 0.063(2)
O15 0.093(2) 0.133(3) 0.062(2) 0.020(2) 0.0162(18) 0.033(2)
O16 0.078(2) 0.191(4) 0.107(3) 0.066(2) 0.047(2) 0.087(3)
C1 0.148(6) 0.080(4) 0.141(6) -0.001(4) 0.071(5) 0.046(4)
C2 0.142(6) 0.076(4) 0.171(7) 0.006(4) 0.070(5) 0.061(4)
C3 0.066(3) 0.121(4) 0.088(3) 0.039(3) 0.033(3) 0.060(3)
C4 0.065(3) 0.096(4) 0.089(3) 0.035(3) 0.027(2) 0.032(3)
C5 0.081(3) 0.069(3) 0.082(3) 0.023(2) 0.014(3) 0.020(2)
C6 0.070(3) 0.069(3) 0.072(3) 0.013(2) 0.011(2) 0.016(2)
C7 0.054(2) 0.088(3) 0.079(3) 0.021(2) 0.012(2) 0.031(3)
C8 0.056(3) 0.099(4) 0.079(3) 0.030(2) 0.018(2) 0.035(3)
C9 0.107(4) 0.065(3) 0.116(4) 0.038(3) 0.044(3) 0.027(3)
C10 0.108(4) 0.073(3) 0.111(4) 0.039(3) 0.028(3) 0.029(3)
O6 0.089(4) 0.074(4) 0.064(4) 0.023(4) 0.023(3) 0.018(4)
O7 0.051(4) 0.080(5) 0.119(6) 0.005(4) 0.026(4) 0.041(4)
O8 0.079(5) 0.094(7) 0.121(6) 0.044(5) 0.042(4) 0.039(5)
O9 0.089(5) 0.098(5) 0.101(5) 0.013(5) 0.021(4) 0.031(5)
O10 0.123(7) 0.082(5) 0.108(6) 0.018(5) 0.024(5) 0.023(5)
C11 0.091(8) 0.094(10) 0.099(11) 0.019(8) 0.038(8) 0.045(8)
C12 0.076(8) 0.079(8) 0.085(9) -0.002(6) 0.020(7) 0.035(7)
C13 0.093(9) 0.056(6) 0.135(11) 0.007(6) 0.035(8) 0.016(7)
C14 0.096(10) 0.092(12) 0.104(10) 0.053(9) 0.033(7) 0.024(8)
C15 0.086(8) 0.123(13) 0.091(8) 0.058(8) 0.042(7) 0.055(11)
C16 0.031(5) 0.102(8) 0.105(10) 0.021(6) 0.034(6) 0.015(7)
C17 0.112(14) 0.066(9) 0.127(12) -0.015(8) 0.003(12) 0.049(8)
C18 0.068(7) 0.080(9) 0.092(12) -0.031(7) 0.031(7) -0.010(7)
C19 0.106(10) 0.085(10) 0.145(12) 0.012(8) 0.054(10) -0.003(9)
C20 0.083(10) 0.119(12) 0.065(8) 0.033(8) 0.020(8) 0.000(7)
O6' 0.139(8) 0.128(11) 0.073(6) 0.018(7) 0.053(6) 0.041(7)
O7' 0.088(7) 0.107(8) 0.107(7) -0.005(6) 0.021(6) 0.036(6)
O8' 0.106(7) 0.076(5) 0.114(7) 0.026(6) 0.038(5) 0.035(5)
O9' 0.068(6) 0.102(8) 0.110(8) -0.004(5) 0.009(5) 0.052(6)
O10' 0.160(11) 0.073(6) 0.141(9) 0.032(7) 0.060(8) 0.014(6)
C11' 0.107(15) 0.108(14) 0.096(14) -0.006(10) 0.003(10) 0.060(12)
C12' 0.095(13) 0.099(12) 0.104(13) -0.018(11) 0.005(10) 0.046(10)
C13' 0.16(3) 0.054(10) 0.17(2) 0.015(12) 0.046(17) 0.043(13)
C14' 0.20(2) 0.062(10) 0.114(16) 0.063(15) 0.09(2) 0.040(11)
C15' 0.18(2) 0.20(2) 0.083(14) -0.104(17) -0.033(13) 0.067(15)
C16' 0.067(8) 0.104(14) 0.114(14) -0.022(9) -0.021(8) 0.071(12)
C17' 0.29(4) 0.19(2) 0.061(14) 0.16(3) 0.011(18) 0.036(15)
C18' 0.20(2) 0.060(9) 0.096(11) 0.043(12) 0.046(13) -0.001(8)
C19' 0.073(11) 0.118(14) 0.075(11) 0.031(9) 0.010(8) 0.020(10)
C20' 0.102(10) 0.120(14) 0.083(10) 0.004(12) 0.033(9) 0.039(11)
C21 0.072(3) 0.074(3) 0.063(3) 0.011(2) 0.013(2) 0.025(2)
C22 0.088(3) 0.075(3) 0.087(3) 0.009(3) 0.020(3) 0.031(3)
C23 0.072(3) 0.130(5) 0.091(4) 0.025(3) 0.028(3) 0.058(3)
C24 0.086(4) 0.151(5) 0.094(4) 0.029(4) 0.034(3) 0.067(4)

loop_
_atom_type_symbol
_atom_type_description
_atom_type_scat_dispersion_real
_atom_type_scat_dispersion_imag
_atom_type_scat_source
C C 0.0033 0.0016 'International Tables Vol C Tables 4.2.6.8 and 6.1.1.4'
H H 0.0000 0.0000 'International Tables Vol C Tables 4.2.6.8 and 6.1.1.4'
O O 0.0106 0.0060 'International Tables Vol C Tables 4.2.6.8 and 6.1.1.4'
Na Na 0.0362 0.0249 'International Tables Vol C Tables 4.2.6.8 and 6.1.1.4'
S S 0.1246 0.1234 'International Tables Vol C Tables 4.2.6.8 and 6.1.1.4'
Cl Cl 0.1484 0.1585 'International Tables Vol C Tables 4.2.6.8 and 6.1.1.4'

loop_
_geom_angle_atom_site_label_1
_geom_angle_atom_site_label_2
_geom_angle_atom_site_label_3
_geom_angle_site_symmetry_1
_geom_angle_site_symmetry_3
_geom_angle
_geom_angle_publ_flag
O1 Na1 O2 . . 68.31(12) ?
O1 Na1 O4 . . 137.10(12) ?
O2 Na1 O4 . . 133.84(13) ?
O1 Na1 O13 . . 118.23(13) ?
O2 Na1 O13 . . 99.92(12) ?
O4 Na1 O13 . . 95.82(11) ?
O1 Na1 O5 . . 69.23(12) ?
O2 Na1 O5 . . 121.52(12) ?
O4 Na1 O5 . . 68.16(11) ?
O13 Na1 O5 . . 135.41(12) ?
O1 Na1 O3 . . 127.39(12) ?
O2 Na1 O3 . . 68.27(12) ?
O4 Na1 O3 . . 66.85(11) ?
O13 Na1 O3 . . 97.24(11) ?
O5 Na1 O3 . . 112.06(11) ?
O1 Na1 O12 . . 93.38(11) ?
O2 Na1 O12 . . 137.70(12) ?
O4 Na1 O12 . . 85.79(10) ?
O13 Na1 O12 . . 54.35(10) ?
O5 Na1 O12 . . 82.33(10) ?
O3 Na1 O12 . . 139.14(11) ?
O1 Na1 S2 . . 107.27(10) ?
O2 Na1 S2 . . 120.56(10) ?
O4 Na1 S2 . . 91.16(8) ?
O13 Na1 S2 . . 27.02(7) ?
O5 Na1 S2 . . 109.18(9) ?
O3 Na1 S2 . . 119.74(9) ?
O12 Na1 S2 . . 27.34(6) ?
O15 Na2 O8' . . 116.7(2) ?
O15 Na2 O10 . . 107.5(2) ?
O8' Na2 O10 . . 107.4(3) ?
O15 Na2 O6 . . 89.46(18) ?
O8' Na2 O6 . . 151.6(3) ?
O10 Na2 O6 . . 72.0(2) ?
O15 Na2 O9 . . 143.1(2) ?
O8' Na2 O9 . . 39.7(3) ?
O10 Na2 O9 . . 70.4(2) ?
O6 Na2 O9 . . 122.4(2) ?
O15 Na2 O6' . . 88.3(3) ?
O8' Na2 O6' . . 134.8(4) ?
O10 Na2 O6' . . 98.8(3) ?
O6 Na2 O6' . . 27.7(3) ?
O9 Na2 O6' . . 128.6(3) ?
O15 Na2 O7 . . 101.9(2) ?
O8' Na2 O7 . . 92.7(3) ?
O10 Na2 O7 . . 130.9(3) ?
O6 Na2 O7 . . 69.8(2) ?
O9 Na2 O7 . . 106.3(3) ?
O6' Na2 O7 . . 43.4(3) ?
O15 Na2 O9' . . 125.0(2) ?
O8' Na2 O9' . . 67.9(3) ?
O10 Na2 O9' . . 39.5(3) ?
O6 Na2 O9' . . 107.3(3) ?
O9 Na2 O9' . . 33.6(3) ?
O6' Na2 O9' . . 129.1(3) ?
O7 Na2 O9' . . 133.1(3) ?
O15 Na2 O8 . . 106.7(2) ?
O8' Na2 O8 . . 28.6(3) ?
O10 Na2 O8 . . 134.5(3) ?
O6 Na2 O8 . . 137.0(3) ?
O9 Na2 O8 . . 64.2(2) ?
O6' Na2 O8 . . 111.4(4) ?
O7 Na2 O8 . . 68.0(3) ?
O9' Na2 O8 . . 95.6(3) ?
O15 Na2 O7' . . 110.4(2) ?
O8' Na2 O7' . . 69.3(3) ?
O10 Na2 O7' . . 138.6(3) ?
O6 Na2 O7' . . 92.2(3) ?
O9 Na2 O7' . . 88.4(3) ?
O6' Na2 O7' . . 66.8(4) ?
O7 Na2 O7' . . 23.5(3) ?
O9' Na2 O7' . . 120.5(3) ?
O8 Na2 O7' . . 45.0(4) ?
O15 Na2 O10' . . 112.3(3) ?
O8' Na2 O10' . . 126.2(4) ?
O10 Na2 O10' . . 34.3(3) ?
O6 Na2 O10' . . 40.8(3) ?
O9 Na2 O10' . . 87.0(3) ?
O6' Na2 O10' . . 65.4(4) ?
O7 Na2 O10' . . 98.1(3) ?
O9' Na2 O10' . . 66.5(4) ?
O8 Na2 O10' . . 140.7(4) ?
O7' Na2 O10' . . 112.8(4) ?
O15 Na2 C19 . . 97.5(3) ?
O8' Na2 C19 . . 132.2(3) ?
O10 Na2 C19 . . 26.3(2) ?
O6 Na2 C19 . . 46.6(3) ?
O9 Na2 C19 . . 93.1(3) ?
O6' Na2 C19 . . 74.1(3) ?
O7 Na2 C19 . . 112.8(3) ?
O9' Na2 C19 . . 65.2(3) ?
O8 Na2 C19 . . 155.2(4) ?
O7' Na2 C19 . . 130.3(4) ?
O10' Na2 C19 . . 18.3(4) ?
C21 S1 S2 . . 100.39(15) ?
O12 S2 O11 . . 116.0(2) ?
O12 S2 O13 . . 111.5(2) ?
O11 S2 O13 . . 115.70(19) ?
O12 S2 S1 . . 106.39(14) ?
O11 S2 S1 . . 99.14(14) ?
O13 S2 S1 . . 106.32(14) ?
O12 S2 Na1 . . 61.45(14) ?
O11 S2 Na1 . . 141.11(14) ?
O13 S2 Na1 . . 50.06(13) ?
S1 S2 Na1 . . 119.20(6) ?
C23 S3 S4 . . 100.79(17) ?
O14 S4 O15 . . 112.8(3) ?
O14 S4 O16 . . 116.0(3) ?
O15 S4 O16 . . 114.3(2) ?
O14 S4 S3 . . 106.64(17) ?
O15 S4 S3 . . 105.45(15) ?
O16 S4 S3 . . 99.79(15) ?
C10 O1 C1 . . 115.6(4) ?
C10 O1 Na1 . . 115.0(3) ?
C1 O1 Na1 . . 115.6(3) ?
C2 O2 C3 . . 111.5(4) ?
C2 O2 Na1 . . 114.7(3) ?
C3 O2 Na1 . . 114.8(3) ?
C4 O3 C5 . . 114.4(3) ?
C4 O3 Na1 . . 104.6(3) ?
C5 O3 Na1 . . 104.4(3) ?
C7 O4 C6 . . 112.6(3) ?
C7 O4 Na1 . . 115.3(2) ?
C6 O4 Na1 . . 116.1(2) ?
C8 O5 C9 . . 112.7(4) ?
C8 O5 Na1 . . 105.6(2) ?
C9 O5 Na1 . . 105.5(3) ?
S2 O12 Na1 . . 91.22(16) ?
S2 O13 Na1 . . 102.92(17) ?
S4 O15 Na2 . . 148.2(2) ?
O1 C1 C2 . . 116.3(5) ?
O1 C1 H1A . . 108.2 ?
C2 C1 H1A . . 108.2 ?
O1 C1 H1B . . 108.2 ?
C2 C1 H1B . . 108.2 ?
H1A C1 H1B . . 107.4 ?
O2 C2 C1 . . 112.8(5) ?
O2 C2 H2A . . 109.0 ?
C1 C2 H2A . . 109.0 ?
O2 C2 H2B . . 109.0 ?
C1 C2 H2B . . 109.0 ?
H2A C2 H2B . . 107.8 ?
O2 C3 C4 . . 107.9(4) ?
O2 C3 H3A . . 110.1 ?
C4 C3 H3A . . 110.1 ?
O2 C3 H3B . . 110.1 ?
C4 C3 H3B . . 110.1 ?
H3A C3 H3B . . 108.4 ?
O3 C4 C3 . . 106.9(4) ?
O3 C4 H4A . . 110.3 ?
C3 C4 H4A . . 110.3 ?
O3 C4 H4B . . 110.3 ?
C3 C4 H4B . . 110.3 ?
H4A C4 H4B . . 108.6 ?
O3 C5 C6 . . 105.6(4) ?
O3 C5 H5A . . 110.6 ?
C6 C5 H5A . . 110.6 ?
O3 C5 H5B . . 110.6 ?
C6 C5 H5B . . 110.6 ?
H5A C5 H5B . . 108.8 ?
O4 C6 C5 . . 107.2(3) ?
O4 C6 H6A . . 110.3 ?
C5 C6 H6A . . 110.3 ?
O4 C6 H6B . . 110.3 ?
C5 C6 H6B . . 110.3 ?
H6A C6 H6B . . 108.5 ?
O4 C7 C8 . . 108.1(3) ?
O4 C7 H7A . . 110.1 ?
C8 C7 H7A . . 110.1 ?
O4 C7 H7B . . 110.1 ?
C8 C7 H7B . . 110.1 ?
H7A C7 H7B . . 108.4 ?
O5 C8 C7 . . 107.2(4) ?
O5 C8 H8A . . 110.3 ?
C7 C8 H8A . . 110.3 ?
O5 C8 H8B . . 110.3 ?
C7 C8 H8B . . 110.3 ?
H8A C8 H8B . . 108.5 ?
O5 C9 C10 . . 107.5(4) ?
O5 C9 H9A . . 110.2 ?
C10 C9 H9A . . 110.2 ?
O5 C9 H9B . . 110.2 ?
C10 C9 H9B . . 110.2 ?
H9A C9 H9B . . 108.5 ?
O1 C10 C9 . . 107.7(4) ?
O1 C10 H10A . . 110.2 ?
C9 C10 H10A . . 110.2 ?
O1 C10 H10B . . 110.2 ?
C9 C10 H10B . . 110.2 ?
H10A C10 H10B . . 108.5 ?
C11 O6 C20 . . 111.8(10) ?
C11 O6 Na2 . . 112.6(7) ?
C20 O6 Na2 . . 114.0(8) ?
C13 O7 C12 . . 114.7(10) ?
C13 O7 Na2 . . 104.8(7) ?
C12 O7 Na2 . . 108.1(7) ?
C15 O8 C14 . . 104.7(10) ?
C15 O8 Na2 . . 118.9(7) ?
C14 O8 Na2 . . 116.4(7) ?
C17 O9 C16 . . 115.2(9) ?
C17 O9 Na2 . . 110.1(8) ?
C16 O9 Na2 . . 113.8(6) ?
C18 O10 C19 . . 118.2(10) ?
C18 O10 Na2 . . 117.8(7) ?
C19 O10 Na2 . . 105.4(7) ?
O6 C11 C12 . . 113.0(12) ?
O6 C11 H11A . . 109.0 ?
C12 C11 H11A . . 109.0 ?
O6 C11 H11B . . 109.0 ?
C12 C11 H11B . . 109.0 ?
H11A C11 H11B . . 107.8 ?
O7 C12 C11 . . 105.2(10) ?
O7 C12 H12A . . 110.7 ?
C11 C12 H12A . . 110.7 ?
O7 C12 H12B . . 110.7 ?
C11 C12 H12B . . 110.7 ?
H12A C12 H12B . . 108.8 ?
O7 C13 C14 . . 112.1(11) ?
O7 C13 Na2 . . 49.4(5) ?
C14 C13 Na2 . . 86.1(8) ?
O7 C13 H13A . . 109.2 ?
C14 C13 H13A . . 109.2 ?
Na2 C13 H13A . . 80.2 ?
O7 C13 H13B . . 109.2 ?
C14 C13 H13B . . 109.2 ?
Na2 C13 H13B . . 158.2 ?
H13A C13 H13B . . 107.9 ?
O8 C14 C13 . . 105.8(11) ?
O8 C14 H14A . . 110.6 ?
C13 C14 H14A . . 110.6 ?
O8 C14 H14B . . 110.6 ?
C13 C14 H14B . . 110.6 ?
H14A C14 H14B . . 108.7 ?
O8 C15 C16 . . 106.0(9) ?
O8 C15 H15A . . 110.5 ?
C16 C15 H15A . . 110.5 ?
O8 C15 H15B . . 110.5 ?
C16 C15 H15B . . 110.5 ?
H15A C15 H15B . . 108.7 ?
O9 C16 C15 . . 103.3(10) ?
O9 C16 H16A . . 111.1 ?
C15 C16 H16A . . 111.1 ?
O9 C16 H16B . . 111.1 ?
C15 C16 H16B . . 111.1 ?
H16A C16 H16B . . 109.1 ?
O9 C17 C18 . . 118.6(11) ?
O9 C17 H17A . . 107.7 ?
C18 C17 H17A . . 107.7 ?
O9 C17 H17B . . 107.7 ?
C18 C17 H17B . . 107.7 ?
H17A C17 H17B . . 107.1 ?
O10 C18 C17 . . 105.5(10) ?
O10 C18 H18A . . 110.6 ?
C17 C18 H18A . . 110.6 ?
O10 C18 H18B . . 110.6 ?
C17 C18 H18B . . 110.6 ?
H18A C18 H18B . . 108.8 ?
O10 C19 C20 . . 118.4(14) ?
O10 C19 Na2 . . 48.4(6) ?
C20 C19 Na2 . . 82.3(8) ?
O10 C19 H19A . . 107.7 ?
C20 C19 H19A . . 107.7 ?
Na2 C19 H19A . . 91.5 ?
O10 C19 H19B . . 107.7 ?
C20 C19 H19B . . 107.7 ?
Na2 C19 H19B . . 154.3 ?
H19A C19 H19B . . 107.1 ?
O6 C20 C19 . . 101.2(10) ?
O6 C20 H20A . . 111.5 ?
C19 C20 H20A . . 111.5 ?
O6 C20 H20B . . 111.5 ?
C19 C20 H20B . . 111.5 ?
H20A C20 H20B . . 109.3 ?
C20' O6' C11' . . 110.7(12) ?
C20' O6' Na2 . . 118.8(9) ?
C11' O6' Na2 . . 115.6(10) ?
C12' O7' C13' . . 107.0(13) ?
C12' O7' Na2 . . 103.6(10) ?
C13' O7' Na2 . . 101.2(11) ?
C14' O8' C15' . . 127.3(16) ?
C14' O8' Na2 . . 111.8(9) ?
C15' O8' Na2 . . 113.5(11) ?
C16' O9' C17' . . 105.4(11) ?
C16' O9' Na2 . . 114.6(8) ?
C17' O9' Na2 . . 104.8(12) ?
C18' O10' C19' . . 112.4(13) ?
C18' O10' Na2 . . 112.7(9) ?
C19' O10' Na2 . . 109.8(11) ?
O6' C11' C12' . . 104.8(14) ?
O6' C11' H11C . . 110.8 ?
C12' C11' H11C . . 110.8 ?
O6' C11' H11D . . 110.8 ?
C12' C11' H11D . . 110.8 ?
H11C C11' H11D . . 108.9 ?
O7' C12' C11' . . 103.9(17) ?
O7' C12' Na2 . . 50.4(8) ?
C11' C12' Na2 . . 83.3(11) ?
O7' C12' H12C . . 111.0 ?
C11' C12' H12C . . 111.0 ?
Na2 C12' H12C . . 160.1 ?
O7' C12' H12D . . 111.0 ?
C11' C12' H12D . . 111.0 ?
Na2 C12' H12D . . 76.7 ?
H12C C12' H12D . . 109.0 ?
O7' C13' C14' . . 101.0(14) ?
O7' C13' Na2 . . 51.6(8) ?
C14' C13' Na2 . . 79.5(10) ?
O7' C13' H13C . . 111.6 ?
C14' C13' H13C . . 111.6 ?
Na2 C13' H13C . . 77.1 ?
O7' C13' H13D . . 111.6 ?
C14' C13' H13D . . 111.6 ?
Na2 C13' H13D . . 162.5 ?
H13C C13' H13D . . 109.4 ?
O8' C14' C13' . . 113.1(16) ?
O8' C14' H14C . . 109.0 ?
C13' C14' H14C . . 109.0 ?
O8' C14' H14D . . 109.0 ?
C13' C14' H14D . . 109.0 ?
H14C C14' H14D . . 107.8 ?
O8' C15' C16' . . 115.5(14) ?
O8' C15' H15C . . 108.4 ?
C16' C15' H15C . . 108.4 ?
O8' C15' H15D . . 108.4 ?
C16' C15' H15D . . 108.4 ?
H15C C15' H15D . . 107.5 ?
O9' C16' C15' . . 101.1(15) ?
O9' C16' H16C . . 111.5 ?
C15' C16' H16C . . 111.5 ?
O9' C16' H16D . . 111.5 ?
C15' C16' H16D . . 111.5 ?
H16C C16' H16D . . 109.4 ?
O9' C17' C18' . . 115.5(14) ?
O9' C17' H17C . . 108.4 ?
C18' C17' H17C . . 108.4 ?
O9' C17' H17D . . 108.4 ?
C18' C17' H17D . . 108.4 ?
H17C C17' H17D . . 107.5 ?
O10' C18' C17' . . 89.7(15) ?
O10' C18' H18C . . 113.7 ?
C17' C18' H18C . . 113.7 ?
O10' C18' H18D . . 113.7 ?
C17' C18' H18D . . 113.7 ?
H18C C18' H18D . . 110.9 ?
O10' C19' C20' . . 104.7(13) ?
O10' C19' H19C . . 110.8 ?
C20' C19' H19C . . 110.8 ?
O10' C19' H19D . . 110.8 ?
C20' C19' H19D . . 110.8 ?
H19C C19' H19D . . 108.9 ?
O6' C20' C19' . . 108.7(15) ?
O6' C20' H20C . . 110.0 ?
C19' C20' H20C . . 110.0 ?
O6' C20' H20D . . 110.0 ?
C19' C20' H20D . . 110.0 ?
H20C C20' H20D . . 108.3 ?
C22 C21 S1 . . 127.3(4) ?
C22 C21 Cl2 . . 116.0(4) ?
S1 C21 Cl2 . . 116.6(3) ?
C21 C22 Cl1 . . 123.1(4) ?
C21 C22 H22A . . 118.4 ?
Cl1 C22 H22A . . 118.4 ?
C24 C23 S3 . . 131.6(5) ?
C24 C23 Cl4 . . 110.9(5) ?
S3 C23 Cl4 . . 117.3(3) ?
C23 C24 Cl3 . . 117.1(5) ?
C23 C24 H24A . . 121.5 ?
Cl3 C24 H24A . . 121.5 ?

loop_
_geom_bond_atom_site_label_1
_geom_bond_atom_site_label_2
_geom_bond_site_symmetry_2
_geom_bond_distance
_geom_bond_publ_flag
Na1 O1 . 2.417(3) ?
Na1 O2 . 2.432(3) ?
Na1 O4 . 2.442(3) ?
Na1 O13 . 2.447(3) ?
Na1 O5 . 2.452(3) ?
Na1 O3 . 2.482(3) ?
Na1 O12 . 2.732(4) ?
Na1 S2 . 3.110(2) ?
Na2 O15 . 2.305(4) ?
Na2 O8' . 2.389(7) ?
Na2 O10 . 2.390(7) ?
Na2 O6 . 2.396(6) ?
Na2 O9 . 2.415(7) ?
Na2 O6' . 2.434(8) ?
Na2 O7 . 2.439(6) ?
Na2 O9' . 2.457(7) ?
Na2 O8 . 2.466(6) ?
Na2 O7' . 2.471(8) ?
Na2 O10' . 2.482(8) ?
Na2 C19 . 3.084(13) ?
S1 C21 . 1.742(5) ?
S1 S2 . 2.1367(17) ?
S2 O12 . 1.428(3) ?
S2 O11 . 1.432(3) ?
S2 O13 . 1.449(3) ?
S3 C23 . 1.734(5) ?
S3 S4 . 2.1368(16) ?
S4 O14 . 1.416(4) ?
S4 O15 . 1.417(3) ?
S4 O16 . 1.419(3) ?
Cl1 C22 . 1.715(5) ?
Cl2 C21 . 1.768(5) ?
Cl3 C24 . 1.742(6) ?
Cl4 C23 . 1.830(6) ?
O1 C10 . 1.401(5) ?
O1 C1 . 1.402(6) ?
O2 C2 . 1.398(6) ?
O2 C3 . 1.407(5) ?
O3 C4 . 1.406(5) ?
O3 C5 . 1.409(5) ?
O4 C7 . 1.408(5) ?
O4 C6 . 1.416(5) ?
O5 C8 . 1.407(5) ?
O5 C9 . 1.422(5) ?
C1 C2 . 1.420(6) ?
C1 H1A . 0.9700 ?
C1 H1B . 0.9700 ?
C2 H2A . 0.9700 ?
C2 H2B . 0.9700 ?
C3 C4 . 1.509(6) ?
C3 H3A . 0.9700 ?
C3 H3B . 0.9700 ?
C4 H4A . 0.9700 ?
C4 H4B . 0.9700 ?
C5 C6 . 1.509(6) ?
C5 H5A . 0.9700 ?
C5 H5B . 0.9700 ?
C6 H6A . 0.9700 ?
C6 H6B . 0.9700 ?
C7 C8 . 1.520(6) ?
C7 H7A . 0.9700 ?
C7 H7B . 0.9700 ?
C8 H8A . 0.9700 ?
C8 H8B . 0.9700 ?
C9 C10 . 1.520(7) ?
C9 H9A . 0.9700 ?
C9 H9B . 0.9700 ?
C10 H10A . 0.9700 ?
C10 H10B . 0.9700 ?
O6 C11 . 1.411(8) ?
O6 C20 . 1.419(9) ?
O7 C13 . 1.402(8) ?
O7 C12 . 1.414(9) ?
O8 C15 . 1.414(9) ?
O8 C14 . 1.431(10) ?
O9 C17 . 1.396(9) ?
O9 C16 . 1.413(8) ?
O10 C18 . 1.412(8) ?
O10 C19 . 1.415(9) ?
C11 C12 . 1.503(9) ?
C11 H11A . 0.9700 ?
C11 H11B . 0.9700 ?
C12 H12A . 0.9700 ?
C12 H12B . 0.9700 ?
C13 C14 . 1.498(10) ?
C13 H13A . 0.9700 ?
C13 H13B . 0.9700 ?
C14 H14A . 0.9700 ?
C14 H14B . 0.9700 ?
C15 C16 . 1.515(9) ?
C15 H15A . 0.9700 ?
C15 H15B . 0.9700 ?
C16 H16A . 0.9700 ?
C16 H16B . 0.9700 ?
C17 C18 . 1.507(10) ?
C17 H17A . 0.9700 ?
C17 H17B . 0.9700 ?
C18 H18A . 0.9700 ?
C18 H18B . 0.9700 ?
C19 C20 . 1.501(10) ?
C19 H19A . 0.9700 ?
C19 H19B . 0.9700 ?
C20 H20A . 0.9700 ?
C20 H20B . 0.9700 ?
O6' C20' . 1.407(9) ?
O6' C11' . 1.413(10) ?
O7' C12' . 1.406(9) ?
O7' C13' . 1.437(10) ?
O8' C14' . 1.405(9) ?
O8' C15' . 1.415(10) ?
O9' C16' . 1.413(10) ?
O9' C17' . 1.430(10) ?
O10' C18' . 1.403(9) ?
O10' C19' . 1.410(10) ?
C11' C12' . 1.510(10) ?
C11' H11C . 0.9700 ?
C11' H11D . 0.9700 ?
C12' H12C . 0.9700 ?
C12' H12D . 0.9700 ?
C13' C14' . 1.529(10) ?
C13' H13C . 0.9700 ?
C13' H13D . 0.9700 ?
C14' H14C . 0.9700 ?
C14' H14D . 0.9700 ?
C15' C16' . 1.510(10) ?
C15' H15C . 0.9700 ?
C15' H15D . 0.9700 ?
C16' H16C . 0.9700 ?
C16' H16D . 0.9700 ?
C17' C18' . 1.508(10) ?
C17' H17C . 0.9700 ?
C17' H17D . 0.9700 ?
C18' H18C . 0.9700 ?
C18' H18D . 0.9700 ?
C19' C20' . 1.518(10) ?
C19' H19C . 0.9700 ?
C19' H19D . 0.9700 ?
C20' H20C . 0.9700 ?
C20' H20D . 0.9700 ?
C21 C22 . 1.282(6) ?
C22 H22A . 0.9300 ?
C23 C24 . 1.241(6) ?
C24 H24A . 0.9300 ?
